data_7715354
loop_
_publ_author_name
'Huang, Ying-Ying'
'He, Yong'
'Liu, Yang'
'Fu, Jin-Hui'
'Liu, Xiao-Lin'
'Wu, Xin-Tao'
'Sheng, Tian-Lu'

_publ_section_title
;
 Fine-tuning of thermally induced SCO behaviors of trinuclear
 cyanido-bridged complexes by regulating the electron donating ability of
 C<sub>CN</sub>-terminal fragments.
;
_journal_issue 8
_journal_name_full 'Dalton transactions (Cambridge, England : 2003)'
_journal_page_first 3777
_journal_page_last 3784
_journal_paper_doi 10.1039/d3dt04226j
_journal_volume 53
_journal_year 2024
_chemical_formula_moiety 'C90 H82 Fe3 N14 P4, 2(C F3 O3 S)'
_chemical_formula_sum 'C92 H82 F6 Fe3 N14 O6 P4 S2'
_chemical_formula_weight 1949.26
_space_group_crystal_system monoclinic
_space_group_IT_number 14
_space_group_name_Hall '-P 2yn'
_space_group_name_H-M_alt 'P 1 21/n 1'
_atom_sites_solution_hydrogens geom
_atom_sites_solution_primary dual
_audit_creation_date 2023-12-01
_audit_creation_method
;
Olex2 1.3
(compiled 2020.11.12 svn.r5f609507 for OlexSys, GUI svn.r6408)
;
_audit_update_record
;
2023-12-09 deposited with the CCDC.	2024-01-23 downloaded from the CCDC.
;
_cell_angle_alpha 90
_cell_angle_beta 97.894(2)
_cell_angle_gamma 90
_cell_formula_units_Z 2
_cell_length_a 12.8808(3)
_cell_length_b 20.5335(5)
_cell_length_c 17.2688(4)
_cell_measurement_reflns_used 12570
_cell_measurement_temperature 293(2)
_cell_measurement_theta_max 60.0840
_cell_measurement_theta_min 2.9060
_cell_volume 4524.11(19)
_computing_cell_refinement 'CrysAlisPro 1.171.41.98a (Rigaku OD, 2021)'
_computing_data_collection 'CrysAlisPro 1.171.41.98a (Rigaku OD, 2021)'
_computing_data_reduction 'CrysAlisPro 1.171.41.98a (Rigaku OD, 2021)'
_computing_molecular_graphics 'Olex2 1.3 (Dolomanov et al., 2009)'
_computing_publication_material 'Olex2 1.3 (Dolomanov et al., 2009)'
_computing_structure_refinement 'SHELXL 2018/3 (Sheldrick, 2015)'
_computing_structure_solution 'SHELXT 2018/2 (Sheldrick, 2018)'
_diffrn_ambient_temperature 293(2)
_diffrn_detector 'Hybrid Pixel Array Detector'
_diffrn_detector_area_resol_mean 10.0000
_diffrn_detector_type HyPix
_diffrn_measured_fraction_theta_full 0.999
_diffrn_measured_fraction_theta_max 0.998
_diffrn_measurement_details
;
List of Runs (angles in degrees, time in seconds):

  # Type    Start    End  Width  t~exp~   \w     \q     \k     \f   Frames
#--------------------------------------------------------------------------
  1  \w     21.00  48.00   0.50    0.24    --   73.33-125.00 -60.00   54
  2  \w     85.00 110.00   0.50    0.24    --   73.33-125.00 -60.00   50
  3  \w     32.00  78.00   0.50    0.24    --   73.33 -66.00 -38.00   92
  4  \w     78.00 126.00   0.50    0.24    --   73.33  66.00  96.00   96
  5  \w     79.00 146.00   0.50    0.24    --   73.33 125.00 -60.00  134
  6  \w    -24.00  71.00   0.50    0.06    --   -0.78  77.00 -90.00  190
  7  \w     35.00  61.00   0.50    0.06    --   -0.78  38.00-150.00   52
  8  \w    -71.00  -2.00   0.50    0.24    --  -74.89  38.00  90.00  138
  9  \w    -71.00 -18.00   0.50    0.24    --  -74.89  38.00  60.00  106
 10  \w    -28.00  -3.00   0.50    0.24    --  -74.89  66.00  96.00   50
 11  \w    -72.00 -35.00   0.50    0.24    --  -74.89  66.00  96.00   74
 12  \w      1.00  27.00   0.50    0.06    --   -0.78  66.00  96.00   52
 13  \w    -70.00 -20.00   0.50    0.24    --  -74.89  38.00-180.00  100
 14  \w    -68.00 -43.00   0.50    0.06    --   -0.78 -66.00 -38.00   50
 15  \w    -28.00   7.00   0.50    0.06    --   -0.78 -66.00 -38.00   70
 16  \w   -102.00 -75.00   0.50    0.24    --  -74.89 -66.00 -38.00   54
 17  \w   -129.00 -95.00   0.50    0.24    --  -74.89-125.00  90.00   68
 18  \w   -148.00 -89.00   0.50    0.24    --  -74.89 -99.00  90.00  118
 19  \w   -144.00 -87.00   0.50    0.24    --  -74.89-125.00  60.00  114
 20  \w   -148.00-103.00   0.50    0.24    --  -74.89 -99.00-180.00   90
;
_diffrn_measurement_device 'four-circle diffractometer'
_diffrn_measurement_device_type 'ROD, Synergy Custom system, HyPix'
_diffrn_measurement_method '\w scans'
_diffrn_orient_matrix_type 'CrysAlisPro convention (1999,Acta A55,543-557)'
_diffrn_orient_matrix_UB_11 0.0378583000
_diffrn_orient_matrix_UB_12 -0.0439816000
_diffrn_orient_matrix_UB_13 0.0537634000
_diffrn_orient_matrix_UB_21 0.0631777000
_diffrn_orient_matrix_UB_22 -0.0233898000
_diffrn_orient_matrix_UB_23 -0.0488797000
_diffrn_orient_matrix_UB_31 0.0747902000
_diffrn_orient_matrix_UB_32 0.0420904000
_diffrn_orient_matrix_UB_33 0.0291585000
_diffrn_radiation_monochromator mirror
_diffrn_radiation_probe x-ray
_diffrn_radiation_type 'Ga K\a'
_diffrn_radiation_wavelength 1.3405
_diffrn_reflns_av_R_equivalents 0.0929
_diffrn_reflns_av_unetI/netI 0.0746
_diffrn_reflns_Laue_measured_fraction_full 0.999
_diffrn_reflns_Laue_measured_fraction_max 0.998
_diffrn_reflns_limit_h_max 15
_diffrn_reflns_limit_h_min -14
_diffrn_reflns_limit_k_max 25
_diffrn_reflns_limit_k_min -19
_diffrn_reflns_limit_l_max 21
_diffrn_reflns_limit_l_min -21
_diffrn_reflns_number 33051
_diffrn_reflns_point_group_measured_fraction_full 0.999
_diffrn_reflns_point_group_measured_fraction_max 0.998
_diffrn_reflns_theta_full 53.543
_diffrn_reflns_theta_max 54.821
_diffrn_reflns_theta_min 2.923
_diffrn_source 'micro-focus metaljet'
_exptl_absorpt_coefficient_mu 3.762
_exptl_absorpt_correction_T_max 1.00000
_exptl_absorpt_correction_T_min 0.53788
_exptl_absorpt_correction_type multi-scan
_exptl_absorpt_process_details
;
CrysAlisPro 1.171.41.98a (Rigaku Oxford Diffraction, 2021)
Empirical absorption correction using spherical harmonics,
implemented in SCALE3 ABSPACK scaling algorithm.
;
_exptl_crystal_density_diffrn 1.431
_exptl_crystal_description Block
_exptl_crystal_F_000 2008
_exptl_crystal_size_max 0.417
_exptl_crystal_size_mid 0.335
_exptl_crystal_size_min 0.237
_refine_diff_density_max 0.923
_refine_diff_density_min -0.715
_refine_diff_density_rms 0.113
_refine_ls_extinction_method none
_refine_ls_goodness_of_fit_ref 1.064
_refine_ls_hydrogen_treatment constr
_refine_ls_matrix_type full
_refine_ls_number_parameters 575
_refine_ls_number_reflns 8573
_refine_ls_number_restraints 13
_refine_ls_restrained_S_all 1.063
_refine_ls_R_factor_all 0.1303
_refine_ls_R_factor_gt 0.0869
_refine_ls_shift/su_max 0.000
_refine_ls_shift/su_mean 0.000
_refine_ls_structure_factor_coef Fsqd
_refine_ls_weighting_details 'w=1/[\s^2^(Fo^2^)+(0.1221P)^2^+3.4530P] where P=(Fo^2^+2Fc^2^)/3'
_refine_ls_weighting_scheme calc
_refine_ls_wR_factor_gt 0.2035
_refine_ls_wR_factor_ref 0.2251
_reflns_Friedel_coverage 0.000
_reflns_number_gt 5773
_reflns_number_total 8573
_reflns_threshold_expression 'I > 2\s(I)'
_cod_data_source_file d3dt04226j2.cif
_cod_data_source_block Cp1Fe
_cod_database_code 7715354
_shelx_shelxl_version_number 2018/3
_chemical_oxdiff_formula 'C H N O P F Ru  Cl Fe'
_chemical_oxdiff_usercomment 'C H N O P F Ru  Cl Fe'
_shelx_space_group_comment
;
The symmetry employed for this shelxl refinement is uniquely defined
by the following loop, which should always be used as a source of
symmetry information in preference to the above space-group names.
They are only intended as comments.
;
_reflns_odcompleteness_completeness 99.61
_reflns_odcompleteness_iscentric 1
_reflns_odcompleteness_theta 56.82
_olex2_refinement_description
;
1. Fixed Uiso
 At 1.2 times of:
  All C(H) groups, All C(H,H) groups, All N(H,H) groups
 At 1.5 times of:
  All C(H,H,H) groups
2. Restrained distances
 H6A-H5
 1.92 with sigma of 0.001
3. Uiso/Uaniso restraints and constraints
Uanis(C8) \\sim Ueq, Uanis(N5) \\sim Ueq: with sigma of 0.001 and sigma for
terminal atoms of 0.002
4.a Secondary CH2 refined with riding coordinates:
 C27(H27A,H27B), C26(H26A,H26B)
4.b Aromatic/amide H refined with riding coordinates:
 C15(H15), C19(H19), C43(H43), C2(H2), C42(H42), C44(H44), C39(H39), C13(H13),
 C12(H12), C10(H10), C18(H18), C21(H21), C41(H41), C5(H5), C22(H22), C33(H33),
 C35(H35), C23(H23), C31(H31), C3(H3), C36(H36), C37(H37), C29(H29), C32(H32),
 C17(H17), C25(H25), C11(H11), C16(H16), C38(H38), C24(H24), C30(H30), C4(H4)
4.c X=CH2 refined with riding coordinates:
 N6(H6A,H6B)
4.d Idealised Me refined as rotating group:
 C45(H45A,H45B,H45C)
;
_olex2_submission_special_instructions 'No special instructions were received'
_oxdiff_exptl_absorpt_empirical_details
;
Empirical correction (ABSPACK) includes:
- Absorption correction using spherical harmonics
- Frame scaling
;
_oxdiff_exptl_absorpt_empirical_full_max 3.273
_oxdiff_exptl_absorpt_empirical_full_min 0.329

loop_
_space_group_symop_operation_xyz
'x, y, z'
'-x+1/2, y+1/2, -z+1/2'
'-x, -y, -z'
'x-1/2, -y-1/2, z-1/2'

loop_
_atom_site_label
_atom_site_type_symbol
_atom_site_fract_x
_atom_site_fract_y
_atom_site_fract_z
_atom_site_U_iso_or_equiv
_atom_site_adp_type
_atom_site_occupancy
_atom_site_site_symmetry_order
_atom_site_calc_flag
_atom_site_refinement_flags_posn
_atom_site_refinement_flags_adp
_atom_site_refinement_flags_occupancy
_atom_site_disorder_assembly
_atom_site_disorder_group
Fe1 Fe 0.500000 0.500000 0.500000 0.0377(3) Uani 1 2 d S . P . .
Fe2 Fe 0.71476(5) 0.32983(4) 0.38229(4) 0.0426(2) Uani 1 1 d . . . . .
P1 P 0.56842(10) 0.30079(7) 0.31259(7) 0.0444(3) Uani 1 1 d . . . . .
P2 P 0.66451(10) 0.26704(7) 0.47291(7) 0.0423(3) Uani 1 1 d . . . . .
S1 S 0.73455(14) 0.84049(10) 0.51405(12) 0.0763(5) Uani 1 1 d . . . . .
N3 N 0.6298(3) 0.5377(2) 0.5696(2) 0.0460(10) Uani 1 1 d . . . . .
N1 N 0.5958(3) 0.4369(2) 0.4526(2) 0.0489(11) Uani 1 1 d . . . . .
N4 N 0.6860(3) 0.5231(2) 0.6395(2) 0.0546(12) Uani 1 1 d . . . . .
N5 N 0.7603(3) 0.6051(2) 0.5869(2) 0.0474(10) Uani 1 1 d . U . . .
N2 N 0.5480(3) 0.5742(2) 0.4289(2) 0.0471(10) Uani 1 1 d . . . . .
C7 C 0.6763(4) 0.5861(3) 0.5372(3) 0.0433(12) Uani 1 1 d . . . . .
N7 N 0.9164(4) 0.6107(3) 0.7258(3) 0.0654(14) Uani 1 1 d . . . . .
N6 N 0.8349(3) 0.6535(3) 0.5740(3) 0.0688(15) Uani 1 1 d . . . . .
H6A H 0.828682 0.674235 0.530332 0.083 Uiso 1 1 calc DR U . . .
H6B H 0.886273 0.662060 0.609854 0.083 Uiso 1 1 calc R U . . .
C1 C 0.6434(4) 0.3970(3) 0.4261(3) 0.0436(12) Uani 1 1 d . . . . .
C8 C 0.7650(4) 0.5642(3) 0.6500(3) 0.0496(13) Uani 1 1 d . U . . .
C14 C 0.4943(4) 0.3623(3) 0.2511(3) 0.0514(13) Uani 1 1 d . . . . .
C6 C 0.6339(4) 0.6097(3) 0.4595(3) 0.0469(13) Uani 1 1 d . . . . .
C9 C 0.8464(4) 0.5630(3) 0.7193(3) 0.0527(14) Uani 1 1 d . . . . .
C34 C 0.6880(4) 0.1798(3) 0.4704(3) 0.0517(14) Uani 1 1 d . . . . .
O2 O 0.7321(4) 0.7839(3) 0.5598(3) 0.1015(17) Uani 1 1 d . . . . .
C27 C 0.5213(4) 0.2748(3) 0.4624(3) 0.0499(13) Uani 1 1 d . . . . .
H27A H 0.492518 0.240341 0.491494 0.060 Uiso 1 1 calc R U . . .
H27B H 0.502653 0.316215 0.483635 0.060 Uiso 1 1 calc R U . . .
C15 C 0.5346(5) 0.4241(3) 0.2437(3) 0.0614(15) Uani 1 1 d . . . . .
H15 H 0.598673 0.435702 0.271874 0.074 Uiso 1 1 calc R U . . .
C28 C 0.7021(4) 0.2861(3) 0.5763(3) 0.0513(14) Uani 1 1 d . . . . .
F3 F 0.9327(4) 0.8184(3) 0.5173(4) 0.146(2) Uani 1 1 d . . . . .
C19 C 0.3974(5) 0.3471(3) 0.2104(4) 0.0618(16) Uani 1 1 d . . . . .
H19 H 0.368339 0.306261 0.216388 0.074 Uiso 1 1 calc R U . . .
C20 C 0.5749(4) 0.2342(3) 0.2433(3) 0.0476(13) Uani 1 1 d . . . . .
C43 C 0.7910(5) 0.3297(4) 0.2835(4) 0.0671(18) Uani 1 1 d . . . . .
H43 H 0.758363 0.322952 0.232702 0.081 Uiso 1 1 calc R U . . .
C2 C 0.5027(5) 0.5894(3) 0.3577(3) 0.0631(16) Uani 1 1 d . . . . .
H2 H 0.444188 0.565727 0.336157 0.076 Uiso 1 1 calc R U . . .
O3 O 0.6795(5) 0.8928(3) 0.5390(5) 0.133(2) Uani 1 1 d . . . . .
C42 C 0.8337(4) 0.2811(3) 0.3361(4) 0.0624(16) Uani 1 1 d . . . . .
H42 H 0.833511 0.236488 0.327025 0.075 Uiso 1 1 calc R U . . .
F2 F 0.8922(5) 0.9158(3) 0.4971(5) 0.175(3) Uani 1 1 d . . . . .
C44 C 0.8061(5) 0.3897(4) 0.3210(4) 0.0737(19) Uani 1 1 d . . . . .
H44 H 0.783557 0.429694 0.299823 0.088 Uiso 1 1 calc R U . . .
C39 C 0.7876(5) 0.1573(3) 0.4591(4) 0.0667(17) Uani 1 1 d . . . . .
H39 H 0.841661 0.186852 0.456529 0.080 Uiso 1 1 calc R U . . .
C26 C 0.4749(4) 0.2704(3) 0.3766(3) 0.0539(14) Uani 1 1 d . . . . .
H26A H 0.411029 0.295951 0.367790 0.065 Uiso 1 1 calc R U . . .
H26B H 0.457180 0.225505 0.363436 0.065 Uiso 1 1 calc R U . . .
C13 C 0.9884(5) 0.6098(4) 0.7901(4) 0.0689(18) Uani 1 1 d . . . . .
H13 H 1.038109 0.642917 0.796558 0.083 Uiso 1 1 calc R U . . .
C12 C 0.9921(5) 0.5633(4) 0.8459(4) 0.077(2) Uani 1 1 d . . . . .
H12 H 1.043599 0.564752 0.889318 0.092 Uiso 1 1 calc R U . . .
C40 C 0.8607(5) 0.3798(4) 0.3957(4) 0.0695(18) Uani 1 1 d . . . . .
C10 C 0.8452(5) 0.5145(3) 0.7733(4) 0.0661(17) Uani 1 1 d . . . . .
H10 H 0.794306 0.482041 0.766167 0.079 Uiso 1 1 calc R U . . .
C18 C 0.3435(6) 0.3919(4) 0.1612(4) 0.076(2) Uani 1 1 d . . . . .
H18 H 0.278826 0.381086 0.133428 0.091 Uiso 1 1 calc R U . . .
C21 C 0.5687(4) 0.2442(3) 0.1636(3) 0.0576(15) Uani 1 1 d . . . . .
H21 H 0.559953 0.286283 0.143822 0.069 Uiso 1 1 calc R U . . .
C41 C 0.8767(4) 0.3132(4) 0.4050(4) 0.0659(17) Uani 1 1 d . . . . .
H41 H 0.910600 0.293019 0.449670 0.079 Uiso 1 1 calc R U . . .
C5 C 0.6683(4) 0.6603(3) 0.4178(3) 0.0634(16) Uani 1 1 d . . . . .
H5 H 0.725068 0.685029 0.440224 0.076 Uiso 1 1 calc DR U . . .
C22 C 0.5754(5) 0.1927(4) 0.1130(4) 0.0719(19) Uani 1 1 d . . . . .
H22 H 0.571024 0.200530 0.059574 0.086 Uiso 1 1 calc R U . . .
C33 C 0.6601(5) 0.2522(3) 0.6343(4) 0.0686(17) Uani 1 1 d . . . . .
H33 H 0.613015 0.218421 0.620728 0.082 Uiso 1 1 calc R U . . .
C35 C 0.6112(5) 0.1334(3) 0.4769(3) 0.0605(15) Uani 1 1 d . . . . .
H35 H 0.544744 0.146604 0.485683 0.073 Uiso 1 1 calc R U . . .
C23 C 0.5884(6) 0.1305(4) 0.1405(5) 0.082(2) Uani 1 1 d . . . . .
H23 H 0.592752 0.095945 0.106171 0.098 Uiso 1 1 calc R U . . .
C31 C 0.7561(6) 0.3181(4) 0.7323(4) 0.080(2) Uani 1 1 d . . . . .
H31 H 0.774012 0.329174 0.784675 0.096 Uiso 1 1 calc R U . . .
F1 F 0.8969(5) 0.8783(4) 0.6075(4) 0.172(3) Uani 1 1 d . . . . .
C3 C 0.5386(5) 0.6391(4) 0.3138(4) 0.076(2) Uani 1 1 d . . . . .
H3 H 0.506154 0.647804 0.263422 0.091 Uiso 1 1 calc R U . . .
C36 C 0.6322(7) 0.0679(3) 0.4704(4) 0.077(2) Uani 1 1 d . . . . .
H36 H 0.580208 0.037478 0.475669 0.093 Uiso 1 1 calc R U . . .
C37 C 0.7283(8) 0.0473(4) 0.4563(4) 0.087(2) Uani 1 1 d . . . . .
H37 H 0.740799 0.003180 0.449769 0.105 Uiso 1 1 calc R U . . .
C29 C 0.7713(5) 0.3357(3) 0.5983(4) 0.0657(17) Uani 1 1 d . . . . .
H29 H 0.800398 0.358878 0.560328 0.079 Uiso 1 1 calc R U . . .
C32 C 0.6880(6) 0.2686(4) 0.7124(4) 0.083(2) Uani 1 1 d . . . . .
H32 H 0.660067 0.245528 0.751088 0.099 Uiso 1 1 calc R U . . .
C17 C 0.3848(6) 0.4522(4) 0.1530(4) 0.078(2) Uani 1 1 d . . . . .
H17 H 0.348546 0.482413 0.119368 0.094 Uiso 1 1 calc R U . . .
C25 C 0.5894(6) 0.1711(3) 0.2701(4) 0.0713(18) Uani 1 1 d . . . . .
H25 H 0.595742 0.162926 0.323559 0.086 Uiso 1 1 calc R U . . .
C11 C 0.9197(6) 0.5141(4) 0.8382(4) 0.079(2) Uani 1 1 d . . . . .
H11 H 0.921004 0.481444 0.875675 0.095 Uiso 1 1 calc R U . . .
C16 C 0.4793(6) 0.4682(4) 0.1943(4) 0.0775(19) Uani 1 1 d . . . . .
H16 H 0.506738 0.509600 0.188942 0.093 Uiso 1 1 calc R U . . .
C38 C 0.8059(7) 0.0914(4) 0.4518(5) 0.090(2) Uani 1 1 d . . . . .
H38 H 0.872031 0.077080 0.443613 0.108 Uiso 1 1 calc R U . . .
O1 O 0.7203(6) 0.8295(4) 0.4321(4) 0.146(3) Uani 1 1 d . . . . .
C24 C 0.5947(7) 0.1196(4) 0.2188(5) 0.089(2) Uani 1 1 d . . . . .
H24 H 0.602724 0.077342 0.238083 0.107 Uiso 1 1 calc R U . . .
C30 C 0.7984(6) 0.3517(4) 0.6762(4) 0.080(2) Uani 1 1 d . . . . .
H30 H 0.845505 0.385379 0.690352 0.096 Uiso 1 1 calc R U . . .
C4 C 0.6225(6) 0.6749(4) 0.3463(4) 0.081(2) Uani 1 1 d . . . . .
H4 H 0.647459 0.709056 0.318696 0.097 Uiso 1 1 calc R U . . .
C46 C 0.8701(6) 0.8655(5) 0.5346(6) 0.092(2) Uani 1 1 d . . . . .
C45 C 0.8970(7) 0.4361(4) 0.4498(6) 0.115(3) Uani 1 1 d . . . . .
H45A H 0.951209 0.459734 0.429027 0.172 Uiso 1 1 calc R U . . .
H45B H 0.923732 0.419445 0.500604 0.172 Uiso 1 1 calc R U . . .
H45C H 0.838962 0.464583 0.454001 0.172 Uiso 1 1 calc R U . . .

loop_
_atom_site_aniso_label
_atom_site_aniso_U_11
_atom_site_aniso_U_22
_atom_site_aniso_U_33
_atom_site_aniso_U_23
_atom_site_aniso_U_13
_atom_site_aniso_U_12
Fe1 0.0446(5) 0.0327(6) 0.0358(5) -0.0013(4) 0.0057(4) 0.0006(4)
Fe2 0.0419(4) 0.0443(5) 0.0431(4) -0.0037(3) 0.0110(3) -0.0034(3)
P1 0.0461(7) 0.0478(9) 0.0402(7) -0.0019(6) 0.0084(5) -0.0022(6)
P2 0.0439(7) 0.0410(8) 0.0428(7) -0.0003(6) 0.0085(5) 0.0011(6)
S1 0.0658(10) 0.0727(13) 0.0916(13) 0.0119(10) 0.0151(9) 0.0002(8)
N3 0.050(2) 0.048(3) 0.040(2) 0.002(2) 0.0052(18) 0.002(2)
N1 0.064(3) 0.035(3) 0.047(2) -0.007(2) 0.006(2) 0.002(2)
N4 0.056(3) 0.065(3) 0.043(2) 0.004(2) 0.007(2) 0.003(2)
N5 0.0475(13) 0.0479(13) 0.0470(13) 0.0009(9) 0.0070(9) 0.0000(9)
N2 0.054(2) 0.051(3) 0.036(2) 0.002(2) 0.0068(18) 0.010(2)
C7 0.048(3) 0.036(3) 0.047(3) 0.002(2) 0.012(2) 0.003(2)
N7 0.053(3) 0.087(4) 0.056(3) 0.004(3) 0.011(2) -0.007(3)
N6 0.062(3) 0.088(4) 0.056(3) 0.021(3) 0.006(2) -0.027(3)
C1 0.054(3) 0.036(3) 0.039(3) 0.002(2) 0.002(2) -0.010(2)
C8 0.0496(15) 0.0501(15) 0.0492(15) 0.0002(10) 0.0075(9) 0.0002(10)
C14 0.064(3) 0.050(4) 0.041(3) -0.001(3) 0.010(2) 0.006(3)
C6 0.050(3) 0.052(4) 0.041(3) 0.007(2) 0.016(2) 0.010(2)
C9 0.049(3) 0.063(4) 0.047(3) -0.001(3) 0.010(2) 0.003(3)
C34 0.060(3) 0.051(4) 0.043(3) 0.002(3) 0.003(2) 0.004(3)
O2 0.107(4) 0.083(4) 0.119(4) 0.024(3) 0.030(3) -0.017(3)
C27 0.047(3) 0.057(4) 0.048(3) -0.001(3) 0.015(2) -0.001(2)
C15 0.073(4) 0.055(4) 0.054(3) 0.007(3) 0.004(3) -0.003(3)
C28 0.056(3) 0.055(4) 0.043(3) 0.003(3) 0.008(2) 0.012(3)
F3 0.075(3) 0.131(5) 0.233(7) -0.041(4) 0.030(4) 0.018(3)
C19 0.059(3) 0.060(4) 0.063(4) -0.005(3) -0.003(3) 0.007(3)
C20 0.051(3) 0.046(4) 0.046(3) -0.004(3) 0.006(2) -0.005(2)
C43 0.061(3) 0.088(6) 0.059(4) -0.003(4) 0.029(3) -0.014(3)
C2 0.069(4) 0.067(4) 0.052(3) 0.005(3) 0.003(3) 0.013(3)
O3 0.110(4) 0.096(5) 0.202(7) -0.002(4) 0.057(5) 0.032(4)
C42 0.056(3) 0.069(5) 0.068(4) -0.008(3) 0.027(3) -0.002(3)
F2 0.118(4) 0.116(5) 0.304(9) 0.072(6) 0.069(5) -0.019(4)
C44 0.068(4) 0.078(5) 0.082(5) 0.010(4) 0.035(4) -0.005(3)
C39 0.067(4) 0.054(4) 0.079(4) 0.002(3) 0.010(3) 0.014(3)
C26 0.048(3) 0.063(4) 0.052(3) 0.003(3) 0.011(2) -0.006(3)
C13 0.052(3) 0.091(5) 0.063(4) 0.001(4) 0.005(3) -0.009(3)
C12 0.062(4) 0.104(6) 0.060(4) 0.000(4) -0.004(3) 0.006(4)
C40 0.052(3) 0.073(5) 0.087(5) -0.019(4) 0.018(3) -0.021(3)
C10 0.077(4) 0.059(4) 0.059(4) 0.009(3) -0.002(3) -0.001(3)
C18 0.080(4) 0.076(5) 0.067(4) -0.006(4) -0.012(3) 0.006(4)
C21 0.066(3) 0.057(4) 0.051(3) -0.009(3) 0.010(3) 0.002(3)
C41 0.039(3) 0.086(5) 0.074(4) 0.002(4) 0.012(3) 0.001(3)
C5 0.063(3) 0.065(4) 0.065(4) 0.015(3) 0.017(3) -0.005(3)
C22 0.066(4) 0.095(6) 0.055(4) -0.022(4) 0.009(3) 0.003(4)
C33 0.081(4) 0.068(5) 0.057(4) 0.006(3) 0.012(3) 0.000(3)
C35 0.071(4) 0.048(4) 0.061(4) 0.007(3) 0.003(3) -0.008(3)
C23 0.085(5) 0.077(6) 0.083(5) -0.027(4) 0.008(4) 0.007(4)
C31 0.090(5) 0.095(6) 0.050(4) -0.012(4) -0.006(4) 0.031(4)
F1 0.163(6) 0.197(7) 0.143(5) -0.051(5) -0.025(5) -0.045(5)
C3 0.079(4) 0.099(6) 0.049(3) 0.023(4) 0.007(3) 0.013(4)
C36 0.107(6) 0.048(4) 0.072(4) 0.007(3) -0.004(4) -0.015(4)
C37 0.125(7) 0.044(5) 0.089(5) -0.007(4) -0.004(5) 0.012(5)
C29 0.071(4) 0.070(5) 0.054(3) -0.013(3) 0.003(3) -0.003(3)
C32 0.096(5) 0.107(7) 0.046(4) 0.009(4) 0.016(3) 0.017(5)
C17 0.097(5) 0.071(5) 0.061(4) 0.007(4) -0.006(4) 0.019(4)
C25 0.107(5) 0.050(4) 0.055(4) -0.004(3) 0.006(3) -0.001(3)
C11 0.083(5) 0.089(6) 0.061(4) 0.013(4) -0.008(3) -0.004(4)
C16 0.110(5) 0.054(4) 0.066(4) 0.012(3) 0.002(4) -0.002(4)
C38 0.092(5) 0.072(6) 0.106(6) -0.003(5) 0.010(4) 0.028(5)
O1 0.150(6) 0.209(8) 0.071(4) 0.018(4) -0.017(4) -0.013(5)
C24 0.126(6) 0.054(5) 0.085(5) -0.011(4) 0.004(5) 0.000(4)
C30 0.080(5) 0.090(6) 0.067(4) -0.023(4) -0.003(4) 0.001(4)
C4 0.087(5) 0.094(6) 0.062(4) 0.038(4) 0.014(4) -0.002(4)
C46 0.076(5) 0.088(7) 0.115(7) 0.003(5) 0.025(5) 0.002(5)
C45 0.098(6) 0.111(8) 0.136(8) -0.013(6) 0.019(5) -0.031(5)

loop_
_atom_type_symbol
_atom_type_description
_atom_type_scat_dispersion_real
_atom_type_scat_dispersion_imag
_atom_type_scat_source
C C 0.0137 0.0067 'International Tables Vol C Tables 4.2.6.8 and 6.1.1.4'
H H 0.0000 0.0000 'International Tables Vol C Tables 4.2.6.8 and 6.1.1.4'
F F 0.0583 0.0400 'International Tables Vol C Tables 4.2.6.8 and 6.1.1.4'
Fe Fe -0.2673 2.5550 'International Tables Vol C Tables 4.2.6.8 and 6.1.1.4'
N N 0.0241 0.0134 'International Tables Vol C Tables 4.2.6.8 and 6.1.1.4'
O O 0.0389 0.0241 'International Tables Vol C Tables 4.2.6.8 and 6.1.1.4'
P P 0.2543 0.3332 'International Tables Vol C Tables 4.2.6.8 and 6.1.1.4'
S S 0.2925 0.4295 'International Tables Vol C Tables 4.2.6.8 and 6.1.1.4'

loop_
_geom_angle_atom_site_label_1
_geom_angle_atom_site_label_2
_geom_angle_atom_site_label_3
_geom_angle
_geom_angle_site_symmetry_1
_geom_angle_site_symmetry_3
_geom_angle_publ_flag
N3 Fe1 N3 180.0 . 3_666 ?
N3 Fe1 N2 77.83(16) . . ?
N3 Fe1 N2 102.17(16) . 3_666 ?
N3 Fe1 N2 102.17(16) 3_666 . ?
N3 Fe1 N2 77.83(16) 3_666 3_666 ?
N1 Fe1 N3 90.81(17) . 3_666 ?
N1 Fe1 N3 89.19(17) 3_666 3_666 ?
N1 Fe1 N3 89.18(17) . . ?
N1 Fe1 N3 90.82(17) 3_666 . ?
N1 Fe1 N1 180.00(19) 3_666 . ?
N1 Fe1 N2 89.05(17) 3_666 3_666 ?
N1 Fe1 N2 90.95(17) . 3_666 ?
N1 Fe1 N2 89.05(17) . . ?
N1 Fe1 N2 90.95(17) 3_666 . ?
N2 Fe1 N2 180.0 3_666 . ?
P1 Fe2 P2 85.15(6) . . ?
C1 Fe2 P1 89.40(15) . . ?
C1 Fe2 P2 86.29(16) . . ?
C1 Fe2 C43 130.1(3) . . ?
C1 Fe2 C42 159.6(2) . . ?
C1 Fe2 C44 96.5(3) . . ?
C1 Fe2 C40 94.4(2) . . ?
C1 Fe2 C41 125.1(2) . . ?
C43 Fe2 P1 90.96(19) . . ?
C43 Fe2 P2 143.4(2) . . ?
C43 Fe2 C44 39.0(2) . . ?
C43 Fe2 C40 65.2(3) . . ?
C43 Fe2 C41 65.4(3) . . ?
C42 Fe2 P1 106.53(18) . . ?
C42 Fe2 P2 107.23(19) . . ?
C42 Fe2 C43 39.6(2) . . ?
C42 Fe2 C44 65.9(3) . . ?
C42 Fe2 C40 65.6(3) . . ?
C42 Fe2 C41 39.3(2) . . ?
C44 Fe2 P1 112.8(2) . . ?
C44 Fe2 P2 161.8(2) . . ?
C44 Fe2 C40 38.7(3) . . ?
C44 Fe2 C41 64.8(3) . . ?
C40 Fe2 P1 151.4(2) . . ?
C40 Fe2 P2 123.3(2) . . ?
C41 Fe2 P1 145.4(2) . . ?
C41 Fe2 P2 98.9(2) . . ?
C41 Fe2 C40 38.4(2) . . ?
C14 P1 Fe2 118.3(2) . . ?
C14 P1 C26 104.4(3) . . ?
C20 P1 Fe2 116.95(17) . . ?
C20 P1 C14 101.8(2) . . ?
C20 P1 C26 103.4(3) . . ?
C26 P1 Fe2 110.32(17) . . ?
C34 P2 Fe2 119.76(19) . . ?
C34 P2 C27 104.5(3) . . ?
C34 P2 C28 102.2(2) . . ?
C27 P2 Fe2 105.64(18) . . ?
C28 P2 Fe2 120.5(2) . . ?
C28 P2 C27 101.9(2) . . ?
O2 S1 O1 114.8(4) . . ?
O2 S1 C46 102.7(4) . . ?
O3 S1 O2 114.4(4) . . ?
O3 S1 O1 115.5(5) . . ?
O3 S1 C46 103.9(4) . . ?
O1 S1 C46 103.2(5) . . ?
N4 N3 Fe1 136.5(3) . . ?
C7 N3 Fe1 114.3(3) . . ?
C7 N3 N4 109.0(4) . . ?
C1 N1 Fe1 174.0(4) . . ?
C8 N4 N3 106.8(4) . . ?
C7 N5 N6 127.3(4) . . ?
C7 N5 C8 105.8(4) . . ?
C8 N5 N6 126.6(4) . . ?
C6 N2 Fe1 116.6(3) . . ?
C2 N2 Fe1 125.9(4) . . ?
C2 N2 C6 117.6(5) . . ?
N3 C7 N5 108.7(4) . . ?
N3 C7 C6 120.2(4) . . ?
N5 C7 C6 131.1(5) . . ?
C9 N7 C13 116.3(5) . . ?
N5 N6 H6A 120.0 . . ?
N5 N6 H6B 120.0 . . ?
H6A N6 H6B 120.0 . . ?
N1 C1 Fe2 177.2(5) . . ?
N4 C8 N5 109.6(4) . . ?
N4 C8 C9 123.3(5) . . ?
N5 C8 C9 127.0(5) . . ?
C15 C14 P1 120.9(4) . . ?
C15 C14 C19 119.0(5) . . ?
C19 C14 P1 120.1(5) . . ?
N2 C6 C7 111.0(4) . . ?
C5 C6 N2 120.2(4) . . ?
C5 C6 C7 128.7(5) . . ?
N7 C9 C8 117.0(5) . . ?
N7 C9 C10 123.5(5) . . ?
C10 C9 C8 119.4(5) . . ?
C39 C34 P2 119.1(5) . . ?
C35 C34 P2 123.5(5) . . ?
C35 C34 C39 117.4(6) . . ?
P2 C27 H27A 109.6 . . ?
P2 C27 H27B 109.6 . . ?
H27A C27 H27B 108.1 . . ?
C26 C27 P2 110.2(3) . . ?
C26 C27 H27A 109.6 . . ?
C26 C27 H27B 109.6 . . ?
C14 C15 H15 120.2 . . ?
C16 C15 C14 119.5(6) . . ?
C16 C15 H15 120.2 . . ?
C33 C28 P2 121.4(5) . . ?
C29 C28 P2 120.3(5) . . ?
C29 C28 C33 118.3(6) . . ?
C14 C19 H19 119.8 . . ?
C18 C19 C14 120.5(6) . . ?
C18 C19 H19 119.8 . . ?
C21 C20 P1 122.6(5) . . ?
C25 C20 P1 119.9(4) . . ?
C25 C20 C21 117.5(5) . . ?
Fe2 C43 H43 124.8 . . ?
C42 C43 Fe2 70.1(3) . . ?
C42 C43 H43 126.0 . . ?
C44 C43 Fe2 70.7(4) . . ?
C44 C43 H43 126.0 . . ?
C44 C43 C42 108.0(6) . . ?
N2 C2 H2 118.6 . . ?
N2 C2 C3 122.9(6) . . ?
C3 C2 H2 118.6 . . ?
Fe2 C42 H42 123.6 . . ?
C43 C42 Fe2 70.3(3) . . ?
C43 C42 H42 126.6 . . ?
C41 C42 Fe2 71.1(3) . . ?
C41 C42 C43 106.7(6) . . ?
C41 C42 H42 126.6 . . ?
Fe2 C44 H44 123.5 . . ?
C43 C44 Fe2 70.3(4) . . ?
C43 C44 H44 125.6 . . ?
C43 C44 C40 108.8(7) . . ?
C40 C44 Fe2 72.2(4) . . ?
C40 C44 H44 125.6 . . ?
C34 C39 H39 119.8 . . ?
C38 C39 C34 120.4(7) . . ?
C38 C39 H39 119.8 . . ?
P1 C26 H26A 109.4 . . ?
P1 C26 H26B 109.4 . . ?
C27 C26 P1 111.2(4) . . ?
C27 C26 H26A 109.4 . . ?
C27 C26 H26B 109.4 . . ?
H26A C26 H26B 108.0 . . ?
N7 C13 H13 118.3 . . ?
N7 C13 C12 123.4(6) . . ?
C12 C13 H13 118.3 . . ?
C13 C12 H12 120.2 . . ?
C13 C12 C11 119.6(6) . . ?
C11 C12 H12 120.2 . . ?
C44 C40 Fe2 69.1(3) . . ?
C44 C40 C45 122.1(8) . . ?
C41 C40 Fe2 69.7(3) . . ?
C41 C40 C44 107.3(6) . . ?
C41 C40 C45 130.5(7) . . ?
C45 C40 Fe2 128.8(5) . . ?
C9 C10 H10 120.4 . . ?
C9 C10 C11 119.3(6) . . ?
C11 C10 H10 120.4 . . ?
C19 C18 H18 119.9 . . ?
C17 C18 C19 120.2(6) . . ?
C17 C18 H18 119.9 . . ?
C20 C21 H21 119.5 . . ?
C20 C21 C22 121.0(6) . . ?
C22 C21 H21 119.5 . . ?
Fe2 C41 H41 124.7 . . ?
C42 C41 Fe2 69.6(3) . . ?
C42 C41 H41 125.4 . . ?
C40 C41 Fe2 71.9(3) . . ?
C40 C41 C42 109.2(6) . . ?
C40 C41 H41 125.4 . . ?
C6 C5 H5 119.2 . . ?
C6 C5 C4 121.6(6) . . ?
C4 C5 H5 119.2 . . ?
C21 C22 H22 119.6 . . ?
C23 C22 C21 120.8(7) . . ?
C23 C22 H22 119.6 . . ?
C28 C33 H33 119.8 . . ?
C28 C33 C32 120.3(7) . . ?
C32 C33 H33 119.8 . . ?
C34 C35 H35 119.6 . . ?
C36 C35 C34 120.8(7) . . ?
C36 C35 H35 119.6 . . ?
C22 C23 H23 120.5 . . ?
C24 C23 C22 119.1(7) . . ?
C24 C23 H23 120.5 . . ?
C32 C31 H31 119.7 . . ?
C32 C31 C30 120.5(7) . . ?
C30 C31 H31 119.7 . . ?
C2 C3 H3 120.7 . . ?
C4 C3 C2 118.5(6) . . ?
C4 C3 H3 120.7 . . ?
C35 C36 H36 119.6 . . ?
C37 C36 C35 120.8(7) . . ?
C37 C36 H36 119.6 . . ?
C36 C37 H37 120.1 . . ?
C38 C37 C36 119.8(7) . . ?
C38 C37 H37 120.1 . . ?
C28 C29 H29 119.5 . . ?
C28 C29 C30 120.9(7) . . ?
C30 C29 H29 119.5 . . ?
C33 C32 H32 120.0 . . ?
C31 C32 C33 120.0(7) . . ?
C31 C32 H32 120.0 . . ?
C18 C17 H17 120.1 . . ?
C18 C17 C16 119.8(6) . . ?
C16 C17 H17 120.1 . . ?
C20 C25 H25 119.4 . . ?
C20 C25 C24 121.1(6) . . ?
C24 C25 H25 119.4 . . ?
C12 C11 C10 117.8(6) . . ?
C12 C11 H11 121.1 . . ?
C10 C11 H11 121.1 . . ?
C15 C16 H16 119.5 . . ?
C17 C16 C15 121.0(7) . . ?
C17 C16 H16 119.5 . . ?
C39 C38 H38 119.6 . . ?
C37 C38 C39 120.7(8) . . ?
C37 C38 H38 119.6 . . ?
C23 C24 C25 120.6(7) . . ?
C23 C24 H24 119.7 . . ?
C25 C24 H24 119.7 . . ?
C31 C30 C29 119.9(7) . . ?
C31 C30 H30 120.0 . . ?
C29 C30 H30 120.0 . . ?
C5 C4 H4 120.4 . . ?
C3 C4 C5 119.2(6) . . ?
C3 C4 H4 120.4 . . ?
F3 C46 S1 110.6(6) . . ?
F2 C46 S1 114.1(7) . . ?
F2 C46 F3 107.1(8) . . ?
F2 C46 F1 106.5(9) . . ?
F1 C46 S1 111.8(7) . . ?
F1 C46 F3 106.3(8) . . ?
C40 C45 H45A 109.5 . . ?
C40 C45 H45B 109.5 . . ?
C40 C45 H45C 109.5 . . ?
H45A C45 H45B 109.5 . . ?
H45A C45 H45C 109.5 . . ?
H45B C45 H45C 109.5 . . ?

loop_
_geom_bond_atom_site_label_1
_geom_bond_atom_site_label_2
_geom_bond_distance
_geom_bond_site_symmetry_2
_geom_bond_publ_flag
Fe1 N3 2.071(4) . ?
Fe1 N3 2.071(4) 3_666 ?
Fe1 N1 2.037(5) 3_666 ?
Fe1 N1 2.037(5) . ?
Fe1 N2 2.102(4) . ?
Fe1 N2 2.102(4) 3_666 ?
Fe2 P1 2.1758(14) . ?
Fe2 P2 2.1928(15) . ?
Fe2 C1 1.874(6) . ?
Fe2 C43 2.081(6) . ?
Fe2 C42 2.078(6) . ?
Fe2 C44 2.087(6) . ?
Fe2 C40 2.126(6) . ?
Fe2 C41 2.097(6) . ?
P1 C14 1.832(6) . ?
P1 C20 1.827(5) . ?
P1 C26 1.851(5) . ?
P2 C34 1.819(6) . ?
P2 C27 1.836(5) . ?
P2 C28 1.826(5) . ?
S1 O2 1.409(5) . ?
S1 O3 1.387(6) . ?
S1 O1 1.421(7) . ?
S1 C46 1.808(8) . ?
N3 N4 1.353(5) . ?
N3 C7 1.323(6) . ?
N1 C1 1.154(7) . ?
N4 C8 1.316(7) . ?
N5 C7 1.343(6) . ?
N5 N6 1.421(6) . ?
N5 C8 1.370(7) . ?
N2 C6 1.368(7) . ?
N2 C2 1.324(6) . ?
C7 C6 1.461(7) . ?
N7 C9 1.327(7) . ?
N7 C13 1.345(7) . ?
N6 H6A 0.8600 . ?
N6 H6B 0.8600 . ?
C8 C9 1.480(7) . ?
C14 C15 1.383(8) . ?
C14 C19 1.382(8) . ?
C6 C5 1.372(8) . ?
C9 C10 1.366(8) . ?
C34 C39 1.402(8) . ?
C34 C35 1.389(8) . ?
C27 H27A 0.9700 . ?
C27 H27B 0.9700 . ?
C27 C26 1.521(7) . ?
C15 H15 0.9300 . ?
C15 C16 1.374(8) . ?
C28 C33 1.389(8) . ?
C28 C29 1.373(8) . ?
F3 C46 1.319(9) . ?
C19 H19 0.9300 . ?
C19 C18 1.374(8) . ?
C20 C21 1.382(7) . ?
C20 C25 1.380(8) . ?
C43 H43 0.9300 . ?
C43 C42 1.410(9) . ?
C43 C44 1.392(9) . ?
C2 H2 0.9300 . ?
C2 C3 1.388(9) . ?
C42 H42 0.9300 . ?
C42 C41 1.404(9) . ?
F2 C46 1.271(10) . ?
C44 H44 0.9300 . ?
C44 C40 1.396(9) . ?
C39 H39 0.9300 . ?
C39 C38 1.382(9) . ?
C26 H26A 0.9700 . ?
C26 H26B 0.9700 . ?
C13 H13 0.9300 . ?
C13 C12 1.353(9) . ?
C12 H12 0.9300 . ?
C12 C11 1.370(9) . ?
C40 C41 1.389(9) . ?
C40 C45 1.519(10) . ?
C10 H10 0.9300 . ?
C10 C11 1.372(8) . ?
C18 H18 0.9300 . ?
C18 C17 1.362(9) . ?
C21 H21 0.9300 . ?
C21 C22 1.383(8) . ?
C41 H41 0.9300 . ?
C5 H5 0.9300 . ?
C5 C4 1.327(7) . ?
C22 H22 0.9300 . ?
C22 C23 1.366(10) . ?
C33 H33 0.9300 . ?
C33 C32 1.390(9) . ?
C35 H35 0.9300 . ?
C35 C36 1.379(9) . ?
C23 H23 0.9300 . ?
C23 C24 1.363(10) . ?
C31 H31 0.9300 . ?
C31 C32 1.355(10) . ?
C31 C30 1.363(11) . ?
F1 C46 1.287(10) . ?
C3 H3 0.9300 . ?
C3 C4 1.362(10) . ?
C36 H36 0.9300 . ?
C36 C37 1.361(11) . ?
C37 H37 0.9300 . ?
C37 C38 1.359(11) . ?
C29 H29 0.9300 . ?
C29 C30 1.382(9) . ?
C32 H32 0.9300 . ?
C17 H17 0.9300 . ?
C17 C16 1.364(10) . ?
C25 H25 0.9300 . ?
C25 C24 1.387(9) . ?
C11 H11 0.9300 . ?
C16 H16 0.9300 . ?
C38 H38 0.9300 . ?
C24 H24 0.9300 . ?
C30 H30 0.9300 . ?
C4 H4 0.9300 . ?
C45 H45A 0.9600 . ?
C45 H45B 0.9600 . ?
C45 H45C 0.9600 . ?

loop_
_geom_torsion_atom_site_label_1
_geom_torsion_atom_site_label_2
_geom_torsion_atom_site_label_3
_geom_torsion_atom_site_label_4
_geom_torsion
_geom_torsion_site_symmetry_1
_geom_torsion_site_symmetry_2
_geom_torsion_site_symmetry_3
_geom_torsion_site_symmetry_4
_geom_torsion_publ_flag
Fe1 N3 N4 C8 176.3(4) . . . . ?
Fe1 N3 C7 N5 -178.4(3) . . . . ?
Fe1 N3 C7 C6 1.5(6) . . . . ?
Fe1 N2 C6 C7 1.4(5) . . . . ?
Fe1 N2 C6 C5 -177.9(4) . . . . ?
Fe1 N2 C2 C3 -180.0(5) . . . . ?
Fe2 P1 C14 C15 5.7(5) . . . . ?
Fe2 P1 C14 C19 -175.2(4) . . . . ?
Fe2 P1 C20 C21 -104.9(4) . . . . ?
Fe2 P1 C20 C25 73.3(5) . . . . ?
Fe2 P1 C26 C27 1.6(5) . . . . ?
Fe2 P2 C34 C39 47.5(5) . . . . ?
Fe2 P2 C34 C35 -130.5(4) . . . . ?
Fe2 P2 C27 C26 45.0(4) . . . . ?
Fe2 P2 C28 C33 171.4(4) . . . . ?
Fe2 P2 C28 C29 -7.1(6) . . . . ?
Fe2 C43 C42 C41 -62.2(4) . . . . ?
Fe2 C43 C44 C40 62.3(4) . . . . ?
Fe2 C42 C41 C40 -61.3(4) . . . . ?
Fe2 C44 C40 C41 59.5(4) . . . . ?
Fe2 C44 C40 C45 -123.6(6) . . . . ?
Fe2 C40 C41 C42 59.9(4) . . . . ?
P1 C14 C15 C16 177.0(5) . . . . ?
P1 C14 C19 C18 -176.8(5) . . . . ?
P1 C20 C21 C22 179.1(4) . . . . ?
P1 C20 C25 C24 -180.0(6) . . . . ?
P2 C34 C39 C38 -175.7(5) . . . . ?
P2 C34 C35 C36 176.5(5) . . . . ?
P2 C27 C26 P1 -29.1(5) . . . . ?
P2 C28 C33 C32 -178.5(5) . . . . ?
P2 C28 C29 C30 178.4(5) . . . . ?
N3 N4 C8 N5 -0.3(6) . . . . ?
N3 N4 C8 C9 -178.5(5) . . . . ?
N3 C7 C6 N2 -1.9(7) . . . . ?
N3 C7 C6 C5 177.4(6) . . . . ?
N4 N3 C7 N5 -2.5(6) . . . . ?
N4 N3 C7 C6 177.3(4) . . . . ?
N4 C8 C9 N7 -174.2(5) . . . . ?
N4 C8 C9 C10 4.7(8) . . . . ?
N5 C7 C6 N2 177.9(5) . . . . ?
N5 C7 C6 C5 -2.8(9) . . . . ?
N5 C8 C9 N7 7.9(8) . . . . ?
N5 C8 C9 C10 -173.2(6) . . . . ?
N2 C6 C5 C4 -2.5(9) . . . . ?
N2 C2 C3 C4 -1.8(10) . . . . ?
C7 N3 N4 C8 1.7(6) . . . . ?
C7 N5 C8 N4 -1.2(6) . . . . ?
C7 N5 C8 C9 177.0(5) . . . . ?
C7 C6 C5 C4 178.3(6) . . . . ?
N7 C9 C10 C11 -0.1(10) . . . . ?
N7 C13 C12 C11 -0.2(11) . . . . ?
N6 N5 C7 N3 176.9(5) . . . . ?
N6 N5 C7 C6 -2.9(9) . . . . ?
N6 N5 C8 N4 -175.9(5) . . . . ?
N6 N5 C8 C9 2.3(9) . . . . ?
C8 N5 C7 N3 2.2(6) . . . . ?
C8 N5 C7 C6 -177.6(5) . . . . ?
C8 C9 C10 C11 -178.9(6) . . . . ?
C14 P1 C20 C21 25.6(5) . . . . ?
C14 P1 C20 C25 -156.2(5) . . . . ?
C14 P1 C26 C27 -126.5(4) . . . . ?
C14 C15 C16 C17 0.6(10) . . . . ?
C14 C19 C18 C17 -1.0(10) . . . . ?
C6 N2 C2 C3 0.1(8) . . . . ?
C6 C5 C4 C3 0.7(11) . . . . ?
C9 N7 C13 C12 0.6(9) . . . . ?
C9 C10 C11 C12 0.5(10) . . . . ?
C34 P2 C27 C26 -82.2(4) . . . . ?
C34 P2 C28 C33 -52.9(5) . . . . ?
C34 P2 C28 C29 128.7(5) . . . . ?
C34 C39 C38 C37 -0.8(11) . . . . ?
C34 C35 C36 C37 -1.0(10) . . . . ?
O2 S1 C46 F3 57.3(8) . . . . ?
O2 S1 C46 F2 178.1(7) . . . . ?
O2 S1 C46 F1 -61.0(8) . . . . ?
C27 P2 C34 C39 165.5(5) . . . . ?
C27 P2 C34 C35 -12.5(5) . . . . ?
C27 P2 C28 C33 55.1(5) . . . . ?
C27 P2 C28 C29 -123.4(5) . . . . ?
C15 C14 C19 C18 2.3(9) . . . . ?
C28 P2 C34 C39 -88.6(5) . . . . ?
C28 P2 C34 C35 93.4(5) . . . . ?
C28 P2 C27 C26 171.7(4) . . . . ?
C28 C33 C32 C31 0.4(11) . . . . ?
C28 C29 C30 C31 -0.1(10) . . . . ?
C19 C14 C15 C16 -2.1(9) . . . . ?
C19 C18 C17 C16 -0.5(11) . . . . ?
C20 P1 C14 C15 -124.0(5) . . . . ?
C20 P1 C14 C19 55.1(5) . . . . ?
C20 P1 C26 C27 127.4(4) . . . . ?
C20 C21 C22 C23 0.0(9) . . . . ?
C20 C25 C24 C23 1.7(12) . . . . ?
C43 C42 C41 Fe2 61.7(4) . . . . ?
C43 C42 C41 C40 0.3(6) . . . . ?
C43 C44 C40 Fe2 -61.1(4) . . . . ?
C43 C44 C40 C41 -1.6(7) . . . . ?
C43 C44 C40 C45 175.4(6) . . . . ?
C2 N2 C6 C7 -178.7(5) . . . . ?
C2 N2 C6 C5 2.0(8) . . . . ?
C2 C3 C4 C5 1.3(11) . . . . ?
O3 S1 C46 F3 176.7(7) . . . . ?
O3 S1 C46 F2 -62.5(9) . . . . ?
O3 S1 C46 F1 58.4(8) . . . . ?
C42 C43 C44 Fe2 -60.4(4) . . . . ?
C42 C43 C44 C40 1.8(7) . . . . ?
C44 C43 C42 Fe2 60.8(4) . . . . ?
C44 C43 C42 C41 -1.3(6) . . . . ?
C44 C40 C41 Fe2 -59.1(4) . . . . ?
C44 C40 C41 C42 0.8(7) . . . . ?
C39 C34 C35 C36 -1.5(8) . . . . ?
C26 P1 C14 C15 128.7(5) . . . . ?
C26 P1 C14 C19 -52.2(5) . . . . ?
C26 P1 C20 C21 133.7(5) . . . . ?
C26 P1 C20 C25 -48.1(5) . . . . ?
C13 N7 C9 C8 178.4(5) . . . . ?
C13 N7 C9 C10 -0.4(9) . . . . ?
C13 C12 C11 C10 -0.3(11) . . . . ?
C18 C17 C16 C15 0.7(11) . . . . ?
C21 C20 C25 C24 -1.7(10) . . . . ?
C21 C22 C23 C24 0.0(11) . . . . ?
C22 C23 C24 C25 -0.8(12) . . . . ?
C33 C28 C29 C30 -0.1(9) . . . . ?
C35 C34 C39 C38 2.4(9) . . . . ?
C35 C36 C37 C38 2.8(11) . . . . ?
C36 C37 C38 C39 -1.8(12) . . . . ?
C29 C28 C33 C32 0.0(9) . . . . ?
C32 C31 C30 C29 0.5(11) . . . . ?
C25 C20 C21 C22 0.9(9) . . . . ?
O1 S1 C46 F3 -62.3(8) . . . . ?
O1 S1 C46 F2 58.5(9) . . . . ?
O1 S1 C46 F1 179.4(7) . . . . ?
C30 C31 C32 C33 -0.7(11) . . . . ?
C45 C40 C41 Fe2 124.3(7) . . . . ?
C45 C40 C41 C42 -175.8(7) . . . . ?
